data_2200647
loop_
_publ_author_name
'Arrieta, Antonio F.'
'Arvid Mostad'

_publ_section_title
;
 Orthorhombic form of 6-phenylhex-5-ene-2,4-dione
;
_journal_issue 12
_journal_name_full 'Acta Crystallographica Section E'
_journal_page_first o1198
_journal_page_last o1199
_journal_paper_doi 10.1107/S1600536801018669
_journal_volume 57
_journal_year 2001
_chemical_formula_moiety 'C12 H12 O2'
_chemical_formula_sum 'C12 H12 O2'
_chemical_formula_weight 188.22
_chemical_name_common Cinnamonylaceton
_chemical_name_systematic
;
6-phenyl-hex-5-ene-2,3-dione
;
_space_group_IT_number 61
_symmetry_cell_setting orthorhombic
_symmetry_space_group_name_Hall '-P 2ac 2ab'
_symmetry_space_group_name_H-M 'P b c a'
_audit_creation_method SHELXL-97
_cell_angle_alpha 90.00
_cell_angle_beta 90.00
_cell_angle_gamma 90.00
_cell_formula_units_Z 8
_cell_length_a 8.9118(18)
_cell_length_b 9.4953(19)
_cell_length_c 23.628(5)
_cell_measurement_reflns_used 1024
_cell_measurement_temperature 123(2)
_cell_measurement_theta_max 56.57
_cell_measurement_theta_min 4.88
_cell_volume 1999.4(7)
_computing_cell_refinement SMART
_computing_data_collection 'SMART (Bruker, 1998)'
_computing_data_reduction 'SAINT (Bruker, 1998)'
_computing_molecular_graphics 'SHELXTL (Bruker, 1998)'
_computing_publication_material SHELXL97
_computing_structure_refinement 'SHELXL97 (Sheldrick, 1997)'
_computing_structure_solution 'SHELXS97 (Sheldrick, 1997)'
_diffrn_ambient_temperature 123(2)
_diffrn_detector_area_resol_mean 8
_diffrn_measured_fraction_theta_full 1.000
_diffrn_measured_fraction_theta_max 1.000
_diffrn_measurement_device_type 'Bruker SMART 1000'
_diffrn_measurement_method '\w scans'
_diffrn_radiation_monochromator graphite
_diffrn_radiation_source 'fine-focus sealed tube'
_diffrn_radiation_type MoK\a
_diffrn_radiation_wavelength .71073
_diffrn_reflns_av_R_equivalents .022
_diffrn_reflns_av_sigmaI/netI .0099
_diffrn_reflns_limit_h_max 11
_diffrn_reflns_limit_h_min -11
_diffrn_reflns_limit_k_max 12
_diffrn_reflns_limit_k_min -12
_diffrn_reflns_limit_l_max 31
_diffrn_reflns_limit_l_min -31
_diffrn_reflns_number 22303
_diffrn_reflns_theta_full 28.29
_diffrn_reflns_theta_max 28.29
_diffrn_reflns_theta_min 1.72
_diffrn_standards_decay_% 0
_diffrn_standards_number 0
_exptl_absorpt_coefficient_mu .084
_exptl_absorpt_correction_type none
_exptl_crystal_colour yellow
_exptl_crystal_density_diffrn 1.251
_exptl_crystal_density_method 'not measured'
_exptl_crystal_description prismatic
_exptl_crystal_F_000 800
_exptl_crystal_size_max .5
_exptl_crystal_size_mid .5
_exptl_crystal_size_min .5
_refine_diff_density_max .27
_refine_diff_density_min -.20
_refine_ls_extinction_method none
_refine_ls_goodness_of_fit_ref 1.12
_refine_ls_hydrogen_treatment refall
_refine_ls_matrix_type full
_refine_ls_number_parameters 175
_refine_ls_number_reflns 2484
_refine_ls_number_restraints 0
_refine_ls_restrained_S_all 1.12
_refine_ls_R_factor_all .051
_refine_ls_R_factor_gt .041
_refine_ls_shift/su_max .001
_refine_ls_shift/su_mean <0.001
_refine_ls_structure_factor_coef Fsqd
_refine_ls_weighting_details 'calc w=1/[\s^2^(Fo^2^)+(0.0786P)^2^+0.3676P] where P=(Fo^2^+2Fc^2^)/3'
_refine_ls_weighting_scheme calc
_refine_ls_wR_factor_ref .137
_reflns_number_gt 2117
_reflns_number_total 2484
_reflns_threshold_expression I>2\s(I)
_cod_data_source_file ci6070.cif
_cod_data_source_block I
_cod_depositor_comments
;
The following automatic conversions were performed:
'_symmetry_cell_setting' value 'Orthorhombic' changed to 'orthorhombic'
according to '/home/saulius/struct/CIF-dictionaries/cif_core.dic'
dictionary named 'cif_core.dic' version 2.4.1 from 2010-06-29.

Automatic conversion script
Id: cif_fix_enum 1527 2010-12-29 10:47:43Z saulius 

The following automatic conversions were performed:

'_symmetry_cell_setting' value 'Orthorhombic' changed to
'orthorhombic' according to
/home/saulius/struct/CIF-dictionaries/cif_core.dic dictionary named
'cif_core.dic' version 2.4.1 from 2010-06-29.

Automatic conversion script
Id: cif_fix_values 1715 2011-07-08 13:25:40Z adriana 
;
_cod_original_sg_symbol_H-M Pbca
_cod_database_code 2200647
_cod_database_fobs_code 2200647

loop_
_symmetry_equiv_pos_as_xyz
'x, y, z'
'-x+1/2, -y, z+1/2'
'-x, y+1/2, -z+1/2'
'x+1/2, -y+1/2, -z'
'-x, -y, -z'
'x-1/2, y, -z-1/2'
'x, -y-1/2, z-1/2'
'-x-1/2, y-1/2, z'

loop_
_atom_site_label
_atom_site_fract_x
_atom_site_fract_y
_atom_site_fract_z
_atom_site_U_iso_or_equiv
_atom_site_adp_type
_atom_site_calc_flag
_atom_site_refinement_flags
_atom_site_occupancy
_atom_site_disorder_assembly
_atom_site_disorder_group
_atom_site_type_symbol
O2 .15763(11) .41407(11) 1.02601(4) .0451(3) Uani d . 1 . . O
C5 .35327(14) .41508(13) .95832(5) .0329(3) Uani d . 1 . . C
O1 .17570(12) .26796(11) 1.11420(4) .0448(3) Uani d . 1 . . O
C7 .32508(14) .55492(12) .86880(5) .0306(3) Uani d . 1 . . C
C3 .36973(14) .27630(13) 1.04732(5) .0338(3) Uani d . 1 . . C
C12 .23888(15) .65810(14) .84172(5) .0356(3) Uani d . 1 . . C
C6 .27959(14) .50658(13) .92530(5) .0323(3) Uani d . 1 . . C
C4 .29333(14) .36701(12) 1.01243(5) .0310(3) Uani d . 1 . . C
C2 .30470(15) .22893(12) 1.09945(5) .0337(3) Uani d . 1 . . C
C11 .27489(15) .70378(15) .78736(5) .0377(3) Uani d . 1 . . C
C10 .39557(15) .64545(14) .75881(5) .0368(3) Uani d . 1 . . C
C8 .44917(15) .49877(13) .83985(5) .0341(3) Uani d . 1 . . C
C1 .39099(19) .13243(15) 1.13747(6) .0419(3) Uani d . 1 . . C
C9 .48290(15) .54290(14) .78535(5) .0371(3) Uani d . 1 . . C
H6 .1842(18) .5443(17) .9381(7) .041(4) Uiso d . 1 . . H
H9 .5711(19) .4992(17) .7657(7) .043(4) Uiso d . 1 . . H
H10 .4183(18) .6761(17) .7205(7) .044(4) Uiso d . 1 . . H
H8 .5093(19) .4269(19) .8564(7) .048(4) Uiso d . 1 . . H
H3 .4672(19) .2447(17) 1.0373(7) .045(4) Uiso d . 1 . . H
H11 .2108(18) .7779(18) .7699(7) .043(4) Uiso d . 1 . . H
H5 .4498(18) .3775(17) .9478(7) .042(4) Uiso d . 1 . . H
H12 .1520(19) .6994(19) .8607(7) .046(4) Uiso d . 1 . . H
H20 .135(3) .370(2) 1.0631(11) .088(7) Uiso d . 1 . . H
H1B .326(3) .058(3) 1.1518(10) .084(7) Uiso d . 1 . . H
H1C .480(3) .095(2) 1.1227(10) .087(7) Uiso d . 1 . . H
H1A .422(3) .182(3) 1.1705(13) .110(8) Uiso d . 1 . . H

loop_
_atom_site_aniso_label
_atom_site_aniso_U_11
_atom_site_aniso_U_22
_atom_site_aniso_U_33
_atom_site_aniso_U_12
_atom_site_aniso_U_13
_atom_site_aniso_U_23
O2 .0438(6) .0507(6) .0409(5) .0088(4) .0110(4) .0086(4)
C5 .0355(6) .0370(6) .0263(5) -.0023(5) .0014(4) -.0010(4)
O1 .0500(6) .0454(6) .0390(5) -.0015(4) .0139(4) .0056(4)
C7 .0360(6) .0296(5) .0261(5) -.0035(4) -.0026(4) -.0009(4)
C3 .0363(6) .0384(6) .0269(6) -.0022(5) .0012(5) .0003(4)
C12 .0370(6) .0380(6) .0317(6) .0026(5) -.0022(5) -.0011(5)
C6 .0367(6) .0327(6) .0273(5) -.0022(5) .0008(4) -.0018(4)
C4 .0350(6) .0310(6) .0270(5) -.0047(4) .0009(4) -.0035(4)
C2 .0446(6) .0292(6) .0272(5) -.0086(5) .0010(5) -.0036(4)
C11 .0411(7) .0400(7) .0320(6) .0003(5) -.0080(5) .0035(5)
C10 .0447(7) .0390(6) .0267(6) -.0066(5) -.0026(5) .0009(4)
C8 .0376(6) .0309(6) .0340(6) .0004(5) .0007(5) .0028(4)
C1 .0566(8) .0410(7) .0280(6) -.0043(6) -.0024(6) .0019(5)
C9 .0413(7) .0358(6) .0341(6) -.0015(5) .0051(5) -.0001(5)

loop_
_atom_type_symbol
_atom_type_description
_atom_type_scat_dispersion_real
_atom_type_scat_dispersion_imag
_atom_type_scat_source
C C .0033 .0016 'International Tables Vol C Tables 4.2.6.8 and 6.1.1.4'
H H .0000 .0000 'International Tables Vol C Tables 4.2.6.8 and 6.1.1.4'
O O .0106 .0060 'International Tables Vol C Tables 4.2.6.8 and 6.1.1.4'

loop_
_geom_angle_atom_site_label_1
_geom_angle_atom_site_label_2
_geom_angle_atom_site_label_3
_geom_angle
_geom_angle_publ_flag
C4 O2 H20 105.0(14) n
C6 C5 C4 122.26(12) y
C6 C5 H5 121.9(9) n
C4 C5 H5 115.9(9) n
C12 C7 C8 118.35(11) n
C12 C7 C6 118.86(11) y
C8 C7 C6 122.75(11) y
C4 C3 C2 120.81(12) y
C4 C3 H3 120.2(10) n
C2 C3 H3 119.0(10) n
C11 C12 C7 120.86(12) n
C11 C12 H12 118.7(10) n
C7 C12 H12 120.5(10) n
C5 C6 C7 126.63(12) y
C5 C6 H6 119.1(9) n
C7 C6 H6 114.2(9) n
O2 C4 C3 121.16(11) y
O2 C4 C5 116.09(11) y
C3 C4 C5 122.74(12) y
O1 C2 C3 121.02(12) y
O1 C2 C1 118.96(11) y
C3 C2 C1 120.02(12) y
C10 C11 C12 120.22(12) n
C10 C11 H11 121.7(9) n
C12 C11 H11 118.1(9) n
C11 C10 C9 119.55(12) n
C11 C10 H10 119.7(10) n
C9 C10 H10 120.7(10) n
C9 C8 C7 120.52(12) n
C9 C8 H8 118.4(10) n
C7 C8 H8 121.0(10) n
C2 C1 H1B 110.5(15) n
C2 C1 H1C 116.3(15) n
H1B C1 H1C 111(2) n
C2 C1 H1A 109.5(17) n
H1B C1 H1A 104(2) n
H1C C1 H1A 104(2) n
C8 C9 C10 120.47(12) n
C8 C9 H9 118.3(9) n
C10 C9 H9 121.2(9) n

loop_
_geom_bond_atom_site_label_1
_geom_bond_atom_site_label_2
_geom_bond_site_symmetry_2
_geom_bond_distance
_geom_bond_publ_flag
O2 C4 . 1.3286(16) y
O2 H20 . .99(3) n
C5 C6 . 1.3397(17) y
C5 C4 . 1.4589(16) y
C5 H5 . .964(16) n
O1 C2 . 1.2571(17) y
C7 C12 . 1.3998(17) n
C7 C8 . 1.4054(18) n
C7 C6 . 1.4687(16) y
C3 C4 . 1.3729(17) y
C3 C2 . 1.4337(16) y
C3 H3 . .949(17) n
C12 C11 . 1.3931(18) n
C12 H12 . .976(17) n
C6 H6 . .971(16) n
C2 C1 . 1.4960(19) y
C11 C10 . 1.3851(19) n
C11 H11 . .996(17) n
C10 C9 . 1.3955(19) n
C10 H10 . .972(17) n
C8 C9 . 1.3871(18) n
C8 H8 . .951(18) n
C1 H1B . .97(3) n
C1 H1C . .94(2) n
C1 H1A . .95(3) n
C9 H9 . 1.002(17) n

loop_
_geom_hbond_atom_site_label_D
_geom_hbond_atom_site_label_H
_geom_hbond_atom_site_label_A
_geom_hbond_site_symmetry_A
_geom_hbond_distance_DH
_geom_hbond_distance_HA
_geom_hbond_distance_DA
_geom_hbond_angle_DHA
O2 H20 O1 . .99(3) 1.59(3) 2.5085(14) 152(2)
C8 H8 O1 4_557 .951(18) 2.471(18) 3.4159(17) 172.0(14)

loop_
_geom_torsion_atom_site_label_1
_geom_torsion_atom_site_label_2
_geom_torsion_atom_site_label_3
_geom_torsion_atom_site_label_4
_geom_torsion
_geom_torsion_publ_flag
C8 C7 C12 C11 .17(19) n
C6 C7 C12 C11 -177.86(12) n
C4 C5 C6 C7 -175.97(11) y
C12 C7 C6 C5 -176.01(12) y
C8 C7 C6 C5 6.1(2) y
C2 C3 C4 O2 .35(19) y
C2 C3 C4 C5 -178.34(11) y
C6 C5 C4 O2 3.09(18) y
C6 C5 C4 C3 -178.16(12) y
C4 C3 C2 O1 .79(19) y
C4 C3 C2 C1 -178.74(11) y
C7 C12 C11 C10 1.2(2) n
C12 C11 C10 C9 -1.4(2) n
C12 C7 C8 C9 -1.30(18) n
C6 C7 C8 C9 176.64(11) n
C7 C8 C9 C10 1.07(19) n
C11 C10 C9 C8 .3(2) n

loop_
_cod_related_entry_id
_cod_related_entry_database
_cod_related_entry_code
1 ChemSpider 30654630
